data_7150746
loop_
_publ_author_name
'Gruber, Tobias'
'Fischer, Conrad'
'Felsmann, Marika'
'Seichter, Wilhelm'
'Weber, Edwin'

_publ_section_title
;
 Calix[4]arenes featuring a direct lower rim attachment of dansyl
 groups. Synthesis, fluorescence properties and first report on crystal
 structures
;
_journal_issue 23
_journal_name_full 'Organic &amp; Biomolecular Chemistry'
_journal_page_first 4904
_journal_page_last 4917
_journal_paper_doi 10.1039/b911800d
_journal_volume 7
_journal_year 2009
_chemical_formula_moiety 'C74 H90 N2 O8 S2, 3(C2 H3 N)'
_chemical_formula_sum 'C80 H99 N5 O8 S2'
_chemical_formula_weight 1322.76
_chemical_name_systematic
;
?
;
_space_group_IT_number 2
_symmetry_cell_setting triclinic
_symmetry_space_group_name_Hall '-P 1'
_symmetry_space_group_name_H-M 'P -1'
_atom_sites_solution_hydrogens geom
_atom_sites_solution_primary direct
_atom_sites_solution_secondary difmap
_audit_creation_method SHELXL-97
_cell_angle_alpha 81.511(4)
_cell_angle_beta 88.632(4)
_cell_angle_gamma 66.270(4)
_cell_formula_units_Z 2
_cell_length_a 13.2063(9)
_cell_length_b 14.9874(10)
_cell_length_c 21.3373(13)
_cell_measurement_reflns_used 5006
_cell_measurement_temperature 153(2)
_cell_measurement_theta_max 23.43
_cell_measurement_theta_min 2.61
_cell_volume 3820.9(5)
_computing_cell_refinement 'SAINT-NT (Bruker, 2003)'
_computing_data_collection 'Kappa APEX 2 (Bruker-AXS)'
_computing_data_reduction SAINT
_computing_molecular_graphics 'ORTEP-3 (Farrugia)'
_computing_publication_material SHELXTL
_computing_structure_refinement 'SHELXL-97 (Sheldrick, 1997)'
_computing_structure_solution 'SHELXS-97 (Sheldrick, 1990)'
_diffrn_ambient_temperature 153(2)
_diffrn_measured_fraction_theta_full 0.993
_diffrn_measured_fraction_theta_max 0.993
_diffrn_measurement_device_type 'CCD area detector'
_diffrn_measurement_method 'phi and omega scans'
_diffrn_radiation_monochromator graphite
_diffrn_radiation_source 'fine-focus sealed tube'
_diffrn_radiation_type MoK\a
_diffrn_radiation_wavelength 0.71073
_diffrn_reflns_av_R_equivalents 0.0539
_diffrn_reflns_av_sigmaI/netI 0.0631
_diffrn_reflns_limit_h_max 15
_diffrn_reflns_limit_h_min -15
_diffrn_reflns_limit_k_max 18
_diffrn_reflns_limit_k_min -18
_diffrn_reflns_limit_l_max 25
_diffrn_reflns_limit_l_min -20
_diffrn_reflns_number 62113
_diffrn_reflns_theta_full 25.44
_diffrn_reflns_theta_max 25.44
_diffrn_reflns_theta_min 1.50
_diffrn_standards_decay_% 0
_exptl_absorpt_coefficient_mu 0.126
_exptl_absorpt_correction_T_max 0.9875
_exptl_absorpt_correction_T_min 0.9344
_exptl_absorpt_correction_type multi-scan
_exptl_absorpt_process_details 'SADABS (Sheldrick, 2002)'
_exptl_crystal_colour colourless
_exptl_crystal_density_diffrn 1.150
_exptl_crystal_density_method 'not measured'
_exptl_crystal_description irregular
_exptl_crystal_F_000 1420
_exptl_crystal_size_max 0.46
_exptl_crystal_size_mid 0.23
_exptl_crystal_size_min 0.10
_refine_diff_density_max 0.897
_refine_diff_density_min -0.541
_refine_diff_density_rms 0.145
_refine_ls_extinction_method none
_refine_ls_goodness_of_fit_ref 1.044
_refine_ls_hydrogen_treatment constr
_refine_ls_matrix_type full
_refine_ls_number_parameters 903
_refine_ls_number_reflns 14014
_refine_ls_number_restraints 14
_refine_ls_restrained_S_all 1.045
_refine_ls_R_factor_all 0.1352
_refine_ls_R_factor_gt 0.0776
_refine_ls_shift/su_max 0.004
_refine_ls_shift/su_mean 0.001
_refine_ls_structure_factor_coef Fsqd
_refine_ls_weighting_details 'calc w=1/[\s^2^(Fo^2^)+(0.1422P)^2^+4.6045P] where P=(Fo^2^+2Fc^2^)/3'
_refine_ls_weighting_scheme calc
_refine_ls_wR_factor_gt 0.2178
_refine_ls_wR_factor_ref 0.2667
_reflns_number_gt 8546
_reflns_number_total 14014
_reflns_threshold_expression >2sigma(I)
_cod_data_source_file b911800d.txt
_cod_data_source_block togr_66y_0m
_cod_depositor_comments
;
The following automatic conversions were performed:
'_exptl_absorpt_correction_type' value 'multi scan' changed to
'multi-scan' according to
'/home/saulius/struct/CIF-dictionaries/cif_core.dic' dictionary named
'cif_core.dic' version 2.4.1 from 2010-06-29.

Automatic conversion script
Id: cif_fix_enum 1527 2010-12-29 10:47:43Z saulius 
;
_cod_database_code 7150746

loop_
_symmetry_equiv_pos_as_xyz
'x, y, z'
'-x, -y, -z'

loop_
_atom_site_label
_atom_site_type_symbol
_atom_site_fract_x
_atom_site_fract_y
_atom_site_fract_z
_atom_site_U_iso_or_equiv
_atom_site_adp_type
_atom_site_occupancy
_atom_site_symmetry_multiplicity
_atom_site_calc_flag
_atom_site_refinement_flags
_atom_site_disorder_assembly
_atom_site_disorder_group
S1 S 1.24987(8) 0.97170(7) 0.09867(4) 0.0310(3) Uani 1 1 d . A 2
S2 S 1.03082(8) 1.20789(8) 0.37450(5) 0.0348(3) Uani 1 1 d . A 2
O1 O 1.1664(2) 0.96271(19) 0.15260(11) 0.0278(6) Uani 1 1 d . A 2
O2 O 1.2715(3) 1.0543(2) 0.11073(15) 0.0471(8) Uani 1 1 d . A 2
O3 O 1.2044(2) 0.9754(2) 0.03836(12) 0.0372(7) Uani 1 1 d . A 2
O4 O 1.1802(2) 0.93052(19) 0.29690(12) 0.0313(6) Uani 1 1 d . A 2
O5 O 1.0054(2) 1.14141(19) 0.33036(11) 0.0287(6) Uani 1 1 d . A 2
O6 O 1.0352(3) 1.1665(2) 0.43874(13) 0.0450(8) Uani 1 1 d . A 2
O7 O 1.1272(3) 1.2167(3) 0.34821(15) 0.0526(9) Uani 1 1 d . A 2
O8 O 0.9652(2) 1.1597(2) 0.18415(12) 0.0323(6) Uani 1 1 d . A 2
N1 N 1.6293(4) 0.5249(3) 0.1113(2) 0.0659(13) Uani 1 1 d . A 2
N2 N 0.5346(5) 1.5580(5) 0.3482(3) 0.100(2) Uani 1 1 d . A 2
C1 C 1.1011(3) 0.9095(3) 0.14421(16) 0.0268(8) Uani 1 1 d . A 2
C2 C 1.0057(3) 0.9542(3) 0.10465(16) 0.0278(8) Uani 1 1 d . A 2
C3 C 0.9529(3) 0.8948(3) 0.09128(18) 0.0338(9) Uani 1 1 d . A 2
H3 H 0.8899 0.9230 0.0629 0.041 Uiso 1 1 calc R A 2
C4 C 0.9884(3) 0.7959(3) 0.11769(18) 0.0361(10) Uani 1 1 d . A 2
C5 C 1.0772(3) 0.7586(3) 0.16199(18) 0.0345(9) Uani 1 1 d . A 2
H5 H 1.0997 0.6928 0.1831 0.041 Uiso 1 1 calc R A 2
C6 C 1.1339(3) 0.8137(3) 0.17647(17) 0.0306(9) Uani 1 1 d . A 2
C7 C 1.2262(3) 0.7692(3) 0.22808(18) 0.0334(9) Uani 1 1 d . A 2
H7A H 1.2728 0.7000 0.2232 0.040 Uiso 1 1 calc R A 2
H7B H 1.2737 0.8065 0.2237 0.040 Uiso 1 1 calc R A 2
C8 C 1.1537(3) 0.8537(3) 0.32474(16) 0.0264(8) Uani 1 1 d . A 2
C9 C 1.1765(3) 0.7728(3) 0.29355(17) 0.0289(9) Uani 1 1 d . A 2
C10 C 1.1468(4) 0.6975(3) 0.32212(18) 0.0364(10) Uani 1 1 d . A 2
H10 H 1.1620 0.6420 0.3011 0.044 Uiso 1 1 calc R A 2
C11 C 1.0958(4) 0.6999(3) 0.38014(19) 0.0397(10) Uani 1 1 d . A 2
C12 C 1.0733(4) 0.7828(3) 0.40948(18) 0.0363(10) Uani 1 1 d . A 2
H12 H 1.0380 0.7867 0.4489 0.044 Uiso 1 1 calc R A 2
C13 C 1.1011(3) 0.8602(3) 0.38269(17) 0.0295(9) Uani 1 1 d . A 2
C14 C 1.0692(3) 0.9518(3) 0.41420(17) 0.0294(8) Uani 1 1 d . A 2
H14A H 1.0772 0.9327 0.4608 0.035 Uiso 1 1 calc R A 2
H14B H 1.1195 0.9849 0.4012 0.035 Uiso 1 1 calc R A 2
C15 C 0.9227(3) 1.1060(3) 0.34990(16) 0.0268(8) Uani 1 1 d . A 2
C16 C 0.9507(3) 1.0223(3) 0.39561(16) 0.0293(9) Uani 1 1 d . A 2
C17 C 0.8639(3) 1.0008(3) 0.42145(17) 0.0328(9) Uani 1 1 d . A 2
H17 H 0.8806 0.9457 0.4539 0.039 Uiso 1 1 calc R A 2
C18 C 0.7530(3) 1.0570(3) 0.40180(18) 0.0362(10) Uani 1 1 d . A 2
C19 C 0.7325(3) 1.1316(3) 0.35074(18) 0.0365(10) Uani 1 1 d . A 2
H19 H 0.6588 1.1664 0.3337 0.044 Uiso 1 1 calc R A 2
C20 C 0.8155(3) 1.1577(3) 0.32336(17) 0.0313(9) Uani 1 1 d . A 2
C21 C 0.7865(3) 1.2383(3) 0.26604(17) 0.0327(9) Uani 1 1 d . A 2
H21A H 0.8455 1.2633 0.2607 0.039 Uiso 1 1 calc R A 2
H21B H 0.7164 1.2938 0.2729 0.039 Uiso 1 1 calc R A 2
C22 C 0.8640(3) 1.1590(3) 0.16835(17) 0.0284(8) Uani 1 1 d . A 2
C23 C 0.7739(3) 1.1981(3) 0.20643(17) 0.0301(9) Uani 1 1 d . A 2
C24 C 0.6736(3) 1.1977(3) 0.18966(18) 0.0341(9) Uani 1 1 d . A 2
H24 H 0.6122 1.2247 0.2153 0.041 Uiso 1 1 calc R A 2
C25 C 0.6592(3) 1.1589(3) 0.13648(18) 0.0346(9) Uani 1 1 d . A 2
C26 C 0.7514(3) 1.1184(3) 0.10088(17) 0.0330(9) Uani 1 1 d . A 2
H26 H 0.7442 1.0907 0.0648 0.040 Uiso 1 1 calc R A 2
C27 C 0.8545(3) 1.1169(3) 0.11602(17) 0.0289(9) Uani 1 1 d . A 2
C28 C 0.9556(3) 1.0636(3) 0.07888(17) 0.0295(9) Uani 1 1 d . A 2
H28A H 0.9337 1.0732 0.0335 0.035 Uiso 1 1 calc R A 2
H28B H 1.0113 1.0915 0.0824 0.035 Uiso 1 1 calc R A 2
C29 C 0.9365(4) 0.7292(4) 0.0972(2) 0.0468(11) Uani 1 1 d . A 2
C30 C 0.8260(7) 0.7874(5) 0.0614(4) 0.117(3) Uani 1 1 d . A 2
H30A H 0.7731 0.8286 0.0891 0.176 Uiso 1 1 calc R A 2
H30B H 0.7977 0.7417 0.0479 0.176 Uiso 1 1 calc R A 2
H30C H 0.8358 0.8293 0.0240 0.176 Uiso 1 1 calc R A 2
C31 C 1.0161(8) 0.6636(7) 0.0539(4) 0.127(4) Uani 1 1 d . A 2
H31A H 1.0194 0.7038 0.0139 0.191 Uiso 1 1 calc R A 2
H31B H 0.9903 0.6136 0.0452 0.191 Uiso 1 1 calc R A 2
H31C H 1.0901 0.6310 0.0746 0.191 Uiso 1 1 calc R A 2
C32 C 0.9180(6) 0.6639(5) 0.1547(3) 0.0723(18) Uani 1 1 d . A 2
H32A H 0.9892 0.6216 0.1768 0.108 Uiso 1 1 calc R A 2
H32B H 0.8840 0.6226 0.1405 0.108 Uiso 1 1 calc R A 2
H32C H 0.8690 0.7055 0.1837 0.108 Uiso 1 1 calc R A 2
C33 C 1.3736(3) 0.8655(3) 0.11755(19) 0.0371(10) Uani 1 1 d . A 2
C34 C 1.3906(3) 0.7739(3) 0.09922(18) 0.0349(9) Uani 1 1 d . A 2
C35 C 1.3090(4) 0.7550(4) 0.0665(2) 0.0427(11) Uani 1 1 d . A 2
H35 H 1.2389 0.8067 0.0541 0.051 Uiso 1 1 calc R A 2
C36 C 1.3325(4) 0.6635(4) 0.0534(3) 0.0544(13) Uani 1 1 d . A 2
H36 H 1.2768 0.6512 0.0334 0.065 Uiso 1 1 calc R A 2
C37 C 1.4376(4) 0.5852(4) 0.0686(3) 0.0618(14) Uani 1 1 d . A 2
H37 H 1.4513 0.5218 0.0584 0.074 Uiso 1 1 calc R A 2
C38 C 1.5198(4) 0.6000(4) 0.0977(2) 0.0512(12) Uani 1 1 d . A 2
C39 C 1.4962(4) 0.6932(3) 0.1150(2) 0.0418(11) Uani 1 1 d . A 2
C40 C 1.5765(4) 0.7094(4) 0.1515(2) 0.0534(13) Uani 1 1 d . A 2
H40 H 1.6463 0.6565 0.1631 0.064 Uiso 1 1 calc R A 2
C41 C 1.5549(4) 0.7972(4) 0.1695(2) 0.0558(13) Uani 1 1 d . A 2
H41 H 1.6083 0.8051 0.1946 0.067 Uiso 1 1 calc R A 2
C42 C 1.4538(4) 0.8773(4) 0.1515(2) 0.0471(11) Uani 1 1 d . A 2
H42 H 1.4406 0.9399 0.1628 0.056 Uiso 1 1 calc R A 2
C43 C 1.6380(6) 0.4249(4) 0.1173(5) 0.108(3) Uani 1 1 d . A 2
H43A H 1.5807 0.4175 0.1450 0.162 Uiso 1 1 calc R A 2
H43B H 1.7112 0.3795 0.1357 0.162 Uiso 1 1 calc R A 2
H43C H 1.6281 0.4096 0.0754 0.162 Uiso 1 1 calc R A 2
C44 C 1.7127(5) 0.5381(5) 0.0688(4) 0.086(2) Uani 1 1 d . A 2
H44A H 1.7044 0.5195 0.0277 0.129 Uiso 1 1 calc R A 2
H44B H 1.7868 0.4964 0.0874 0.129 Uiso 1 1 calc R A 2
H44C H 1.7025 0.6074 0.0628 0.129 Uiso 1 1 calc R A 2
C45 C 1.0659(4) 0.6150(3) 0.4111(2) 0.0520(13) Uani 1 1 d D A 2
C46 C 1.0016(9) 0.5899(8) 0.3626(4) 0.083(3) Uani 0.710(6) 1 d PD A 1
H46A H 0.9398 0.6501 0.3436 0.124 Uiso 0.710(6) 1 calc PR A 1
H46B H 0.9728 0.5428 0.3838 0.124 Uiso 0.710(6) 1 calc PR A 1
H46C H 1.0510 0.5606 0.3293 0.124 Uiso 0.710(6) 1 calc PR A 1
C47 C 1.1746(7) 0.5272(6) 0.4345(5) 0.085(3) Uani 0.710(6) 1 d PD A 1
H47A H 1.2206 0.5063 0.3983 0.127 Uiso 0.710(6) 1 calc PR A 1
H47B H 1.1582 0.4724 0.4561 0.127 Uiso 0.710(6) 1 calc PR A 1
H47C H 1.2145 0.5470 0.4642 0.127 Uiso 0.710(6) 1 calc PR A 1
C48 C 0.9925(9) 0.6423(7) 0.4681(4) 0.084(3) Uani 0.710(6) 1 d PD A 1
H48A H 1.0303 0.6614 0.4992 0.126 Uiso 0.710(6) 1 calc PR A 1
H48B H 0.9780 0.5853 0.4876 0.126 Uiso 0.710(6) 1 calc PR A 1
H48C H 0.9222 0.6975 0.4537 0.126 Uiso 0.710(6) 1 calc PR A 1
C46A C 1.111(2) 0.5263(12) 0.3739(10) 0.083(3) Uani 0.290(6) 1 d PD A 2
H46D H 1.0824 0.4772 0.3913 0.124 Uiso 0.290(6) 1 calc PR A 2
H46E H 1.1922 0.4964 0.3777 0.124 Uiso 0.290(6) 1 calc PR A 2
H46F H 1.0875 0.5491 0.3291 0.124 Uiso 0.290(6) 1 calc PR A 2
C47A C 1.122(2) 0.5755(17) 0.4776(7) 0.085(3) Uani 0.290(6) 1 d PD A 2
H47D H 1.0907 0.6262 0.5051 0.127 Uiso 0.290(6) 1 calc PR A 2
H47E H 1.2020 0.5587 0.4745 0.127 Uiso 0.290(6) 1 calc PR A 2
H47F H 1.1106 0.5165 0.4954 0.127 Uiso 0.290(6) 1 calc PR A 2
C48A C 0.9399(9) 0.6522(13) 0.4130(10) 0.084(3) Uani 0.290(6) 1 d PD A 2
H48D H 0.9202 0.6009 0.4370 0.126 Uiso 0.290(6) 1 calc PR A 2
H48E H 0.9082 0.6682 0.3697 0.126 Uiso 0.290(6) 1 calc PR A 2
H48F H 0.9107 0.7114 0.4336 0.126 Uiso 0.290(6) 1 calc PR A 2
C49 C 1.2902(4) 0.9168(4) 0.3150(2) 0.0430(11) Uani 1 1 d . . .
H49A H 1.3449 0.8584 0.2986 0.052 Uiso 1 1 calc R A 2
H49B H 1.2992 0.9049 0.3619 0.052 Uiso 1 1 calc R A 2
C50 C 1.3107(5) 1.0053(4) 0.2893(3) 0.0606(14) Uani 1 1 d . A .
H50A H 1.2555 1.0637 0.3055 0.073 Uiso 1 1 calc R . .
H50B H 1.3019 1.0169 0.2425 0.073 Uiso 1 1 calc R . .
C51 C 1.4258(6) 0.9922(7) 0.3083(3) 0.101(3) Uani 1 1 d . . .
H51A H 1.4351 0.9792 0.3547 0.151 Uiso 1 1 calc R A .
H51B H 1.4365 1.0524 0.2922 0.151 Uiso 1 1 calc R . .
H51C H 1.4805 0.9366 0.2904 0.151 Uiso 1 1 calc R . .
C52 C 0.6611(4) 1.0341(4) 0.4364(2) 0.0451(11) Uani 1 1 d . . .
C53 C 0.6759(5) 0.9302(5) 0.4301(3) 0.0672(16) Uani 1 1 d . A .
H53A H 0.6760 0.9235 0.3851 0.101 Uiso 1 1 calc R . .
H53B H 0.6149 0.9168 0.4502 0.101 Uiso 1 1 calc R . .
H53C H 0.7463 0.8830 0.4509 0.101 Uiso 1 1 calc R . .
C54 C 0.6688(4) 1.0425(5) 0.5068(2) 0.0598(15) Uani 1 1 d . A .
H54A H 0.7387 0.9916 0.5260 0.090 Uiso 1 1 calc R . .
H54B H 0.6067 1.0336 0.5286 0.090 Uiso 1 1 calc R . .
H54C H 0.6661 1.1078 0.5107 0.090 Uiso 1 1 calc R . .
C55 C 0.5463(4) 1.1075(5) 0.4101(3) 0.0645(15) Uani 1 1 d . A .
H55A H 0.5368 1.1744 0.4149 0.097 Uiso 1 1 calc R . .
H55B H 0.4895 1.0914 0.4334 0.097 Uiso 1 1 calc R . .
H55C H 0.5391 1.1037 0.3650 0.097 Uiso 1 1 calc R . .
C56 C 0.9202(4) 1.3257(4) 0.3541(2) 0.0476(11) Uani 1 1 d . . .
C57 C 0.8171(4) 1.3508(4) 0.3817(2) 0.0519(12) Uani 1 1 d . A .
C58 C 0.7920(4) 1.2894(4) 0.4331(2) 0.0509(12) Uani 1 1 d . . .
H58 H 0.8466 1.2268 0.4504 0.061 Uiso 1 1 calc R A .
C59 C 0.6880(5) 1.3234(4) 0.4563(2) 0.0646(15) Uani 1 1 d . A .
H59 H 0.6737 1.2860 0.4926 0.077 Uiso 1 1 calc R . .
C60 C 0.6020(6) 1.4104(5) 0.4292(3) 0.084(2) Uani 1 1 d . . .
H60 H 0.5301 1.4291 0.4456 0.101 Uiso 1 1 calc R A .
C61 C 0.6210(5) 1.4681(5) 0.3796(3) 0.0797(18) Uani 1 1 d . A .
C62 C 0.7308(4) 1.4447(4) 0.3580(3) 0.0663(16) Uani 1 1 d . . .
C63 C 0.7569(5) 1.5073(4) 0.3092(3) 0.0717(17) Uani 1 1 d . A .
H63 H 0.6998 1.5688 0.2925 0.086 Uiso 1 1 calc R . .
C64 C 0.8596(5) 1.4830(4) 0.2856(2) 0.0611(14) Uani 1 1 d . . .
H64 H 0.8755 1.5280 0.2550 0.073 Uiso 1 1 calc R A .
C65 C 0.9401(5) 1.3904(4) 0.3075(2) 0.0530(13) Uani 1 1 d . A .
H65 H 1.0112 1.3709 0.2899 0.064 Uiso 1 1 calc R . .
C66 C 0.5005(7) 1.5478(7) 0.2808(4) 0.121(3) Uani 1 1 d . . .
H66A H 0.5638 1.5351 0.2533 0.182 Uiso 1 1 calc R A 2
H66B H 0.4391 1.6091 0.2626 0.182 Uiso 1 1 calc R A 2
H66C H 0.4772 1.4930 0.2841 0.182 Uiso 1 1 calc R A 2
C67 C 0.4371(6) 1.6014(6) 0.3864(4) 0.113(3) Uani 1 1 d . . .
H67A H 0.3980 1.5575 0.3933 0.169 Uiso 1 1 calc R A 2
H67B H 0.3874 1.6657 0.3639 0.169 Uiso 1 1 calc R A 2
H67C H 0.4612 1.6097 0.4274 0.169 Uiso 1 1 calc R A 2
C68 C 0.5442(3) 1.1636(3) 0.11861(19) 0.0432(11) Uani 1 1 d D . .
C69 C 0.4931(6) 1.1285(7) 0.1765(3) 0.060(2) Uani 0.842(8) 1 d PD A 1
H69A H 0.4750 1.1759 0.2064 0.091 Uiso 0.842(8) 1 calc PR A 1
H69B H 0.5459 1.0639 0.1970 0.091 Uiso 0.842(8) 1 calc PR A 1
H69C H 0.4255 1.1230 0.1634 0.091 Uiso 0.842(8) 1 calc PR A 1
C70 C 0.4695(5) 1.2705(5) 0.0916(5) 0.083(3) Uani 0.842(8) 1 d PD A 1
H70A H 0.3974 1.2740 0.0781 0.125 Uiso 0.842(8) 1 calc PR A 1
H70B H 0.5041 1.2932 0.0551 0.125 Uiso 0.842(8) 1 calc PR A 1
H70C H 0.4592 1.3126 0.1243 0.125 Uiso 0.842(8) 1 calc PR A 1
C71 C 0.5519(5) 1.0977(6) 0.0684(3) 0.070(2) Uani 0.842(8) 1 d PD A 1
H71A H 0.6049 1.0303 0.0834 0.105 Uiso 0.842(8) 1 calc PR A 1
H71B H 0.5767 1.1231 0.0288 0.105 Uiso 0.842(8) 1 calc PR A 1
H71C H 0.4789 1.0977 0.0610 0.105 Uiso 0.842(8) 1 calc PR A 1
C69A C 0.460(2) 1.202(3) 0.1699(14) 0.060(2) Uani 0.158(8) 1 d PD A 2
H69D H 0.3932 1.1912 0.1617 0.091 Uiso 0.158(8) 1 calc PR A 2
H69E H 0.4398 1.2727 0.1688 0.091 Uiso 0.158(8) 1 calc PR A 2
H69F H 0.4925 1.1667 0.2118 0.091 Uiso 0.158(8) 1 calc PR A 2
C70A C 0.504(3) 1.232(4) 0.0549(15) 0.083(3) Uani 0.158(8) 1 d PD A 2
H70D H 0.4264 1.2434 0.0459 0.125 Uiso 0.158(8) 1 calc PR A 2
H70E H 0.5496 1.2002 0.0211 0.125 Uiso 0.158(8) 1 calc PR A 2
H70F H 0.5088 1.2945 0.0570 0.125 Uiso 0.158(8) 1 calc PR A 2
C71A C 0.561(3) 1.0586(14) 0.109(2) 0.070(2) Uani 0.158(8) 1 d PD A 2
H71D H 0.5847 1.0146 0.1500 0.105 Uiso 0.158(8) 1 calc PR A 2
H71E H 0.6183 1.0350 0.0784 0.105 Uiso 0.158(8) 1 calc PR A 2
H71F H 0.4916 1.0593 0.0939 0.105 Uiso 0.158(8) 1 calc PR A 2
C72 C 0.9772(4) 1.2477(3) 0.1544(2) 0.0439(11) Uani 1 1 d . . .
H72A H 0.9166 1.3065 0.1670 0.053 Uiso 1 1 calc R A 2
H72B H 0.9720 1.2524 0.1077 0.053 Uiso 1 1 calc R A 2
C73 C 1.0859(4) 1.2454(4) 0.1737(3) 0.0537(13) Uani 1 1 d . A .
H73A H 1.1462 1.1862 0.1614 0.064 Uiso 1 1 calc R . .
H73B H 1.0907 1.2406 0.2204 0.064 Uiso 1 1 calc R . .
C74 C 1.1012(6) 1.3368(6) 0.1431(3) 0.091(2) Uani 1 1 d . . .
H74A H 1.0998 1.3401 0.0969 0.136 Uiso 1 1 calc R A .
H74B H 1.1724 1.3338 0.1576 0.136 Uiso 1 1 calc R . .
H74C H 1.0412 1.3955 0.1548 0.136 Uiso 1 1 calc R . .
N1G N 0.2342(12) 0.4871(8) 0.2302(6) 0.209(6) Uani 1 1 d . . .
C1G C 0.2675(11) 0.4098(10) 0.2650(7) 0.153(4) Uani 1 1 d . . .
C2G C 0.3085(10) 0.3157(7) 0.3112(7) 0.183(6) Uani 1 1 d . . .
H2G1 H 0.3870 0.2959 0.3220 0.274 Uiso 1 1 calc R . .
H2G2 H 0.2993 0.2638 0.2919 0.274 Uiso 1 1 calc R . .
H2G3 H 0.2659 0.3259 0.3497 0.274 Uiso 1 1 calc R . .
N1H N 0.7364(6) 0.8331(7) 0.2702(3) 0.125(3) Uani 1 1 d . . .
C1H C 0.7945(5) 0.8732(5) 0.2652(3) 0.0649(16) Uani 1 1 d . . .
C2H C 0.8674(4) 0.9223(4) 0.2599(2) 0.0498(12) Uani 1 1 d . . .
H2H1 H 0.8743 0.9424 0.3007 0.075 Uiso 1 1 calc R . .
H2H2 H 0.8377 0.9807 0.2273 0.075 Uiso 1 1 calc R . .
H2H3 H 0.9403 0.8776 0.2480 0.075 Uiso 1 1 calc R . .
N1I N 0.6006(14) 0.6813(11) 0.5170(6) 0.243(7) Uani 1 1 d D . .
C1I C 0.6235(10) 0.6900(9) 0.4617(5) 0.154(4) Uani 1 1 d D . .
C2I C 0.6342(15) 0.6878(14) 0.3945(6) 0.318(14) Uani 1 1 d D . .
H2I1 H 0.6744 0.6196 0.3870 0.478 Uiso 1 1 calc R . .
H2I2 H 0.6751 0.7273 0.3771 0.478 Uiso 1 1 calc R . .
H2I3 H 0.5605 0.7151 0.3736 0.478 Uiso 1 1 calc R . .

loop_
_atom_site_aniso_label
_atom_site_aniso_U_11
_atom_site_aniso_U_22
_atom_site_aniso_U_33
_atom_site_aniso_U_23
_atom_site_aniso_U_13
_atom_site_aniso_U_12
S1 0.0296(5) 0.0366(6) 0.0244(5) -0.0010(4) 0.0048(4) -0.0121(4)
S2 0.0359(6) 0.0378(6) 0.0322(6) -0.0045(4) -0.0040(4) -0.0163(5)
O1 0.0294(14) 0.0355(15) 0.0193(13) -0.0029(10) 0.0023(10) -0.0145(12)
O2 0.0512(19) 0.053(2) 0.0479(19) -0.0099(15) 0.0102(14) -0.0310(16)
O3 0.0394(16) 0.0502(18) 0.0223(14) -0.0038(12) 0.0037(11) -0.0193(14)
O4 0.0341(15) 0.0341(15) 0.0279(14) 0.0024(11) 0.0043(11) -0.0188(12)
O5 0.0318(14) 0.0335(15) 0.0224(13) -0.0024(11) 0.0031(10) -0.0156(12)
O6 0.0581(19) 0.057(2) 0.0255(15) -0.0074(13) -0.0005(13) -0.0288(16)
O7 0.053(2) 0.072(2) 0.050(2) -0.0067(16) 0.0014(15) -0.0439(18)
O8 0.0298(14) 0.0388(16) 0.0280(14) -0.0013(12) -0.0035(11) -0.0146(12)
N1 0.047(3) 0.034(2) 0.100(4) 0.004(2) -0.013(2) -0.0032(19)
N2 0.065(3) 0.102(5) 0.090(4) 0.018(3) -0.002(3) 0.000(3)
C1 0.030(2) 0.036(2) 0.0172(18) -0.0050(15) 0.0040(14) -0.0164(17)
C2 0.031(2) 0.038(2) 0.0150(17) -0.0038(15) 0.0049(14) -0.0158(17)
C3 0.036(2) 0.046(3) 0.0219(19) -0.0012(17) -0.0020(16) -0.0205(19)
C4 0.045(2) 0.047(3) 0.024(2) -0.0017(18) 0.0022(17) -0.028(2)
C5 0.046(2) 0.035(2) 0.0222(19) 0.0038(16) 0.0013(17) -0.019(2)
C6 0.032(2) 0.039(2) 0.0196(19) -0.0036(16) 0.0051(15) -0.0133(18)
C7 0.034(2) 0.034(2) 0.027(2) -0.0006(16) 0.0023(16) -0.0096(18)
C8 0.0260(19) 0.031(2) 0.0212(18) 0.0040(15) -0.0016(14) -0.0133(16)
C9 0.030(2) 0.030(2) 0.0218(19) 0.0056(15) -0.0063(15) -0.0102(17)
C10 0.049(3) 0.034(2) 0.028(2) 0.0021(17) -0.0048(18) -0.020(2)
C11 0.058(3) 0.043(3) 0.026(2) 0.0062(18) -0.0020(18) -0.031(2)
C12 0.051(3) 0.046(3) 0.0192(19) 0.0025(17) 0.0016(17) -0.029(2)
C13 0.031(2) 0.037(2) 0.0224(19) 0.0026(16) -0.0048(15) -0.0188(18)
C14 0.032(2) 0.037(2) 0.0216(19) 0.0036(16) -0.0015(15) -0.0193(18)
C15 0.029(2) 0.035(2) 0.0176(18) -0.0039(15) 0.0046(14) -0.0155(17)
C16 0.032(2) 0.045(2) 0.0153(18) -0.0048(16) 0.0022(14) -0.0212(18)
C17 0.037(2) 0.048(3) 0.0202(19) -0.0027(17) 0.0030(16) -0.024(2)
C18 0.038(2) 0.058(3) 0.021(2) -0.0062(18) 0.0050(16) -0.028(2)
C19 0.029(2) 0.057(3) 0.025(2) -0.0097(19) -0.0001(16) -0.018(2)
C20 0.033(2) 0.041(2) 0.0210(19) -0.0076(16) 0.0033(15) -0.0157(18)
C21 0.034(2) 0.036(2) 0.026(2) -0.0044(16) -0.0003(16) -0.0118(18)
C22 0.027(2) 0.032(2) 0.0234(19) 0.0059(15) -0.0040(15) -0.0123(17)
C23 0.034(2) 0.032(2) 0.0212(19) 0.0035(15) -0.0042(15) -0.0120(17)
C24 0.029(2) 0.043(2) 0.025(2) 0.0000(17) 0.0042(16) -0.0110(18)
C25 0.031(2) 0.049(3) 0.023(2) 0.0006(17) -0.0015(16) -0.0172(19)
C26 0.035(2) 0.047(3) 0.0177(18) -0.0034(16) 0.0007(15) -0.0184(19)
C27 0.029(2) 0.036(2) 0.0182(18) 0.0037(15) -0.0027(14) -0.0121(17)
C28 0.031(2) 0.038(2) 0.0191(18) 0.0000(15) -0.0003(15) -0.0143(17)
C29 0.064(3) 0.057(3) 0.032(2) 0.001(2) -0.004(2) -0.039(3)
C30 0.121(6) 0.089(5) 0.162(8) 0.039(5) -0.090(6) -0.078(5)
C31 0.184(9) 0.181(9) 0.114(6) -0.106(6) 0.074(6) -0.149(8)
C32 0.108(5) 0.081(4) 0.056(3) 0.011(3) -0.013(3) -0.072(4)
C33 0.032(2) 0.048(3) 0.031(2) -0.0023(18) 0.0031(16) -0.0158(19)
C34 0.042(2) 0.038(2) 0.025(2) -0.0031(17) 0.0084(17) -0.0176(19)
C35 0.042(3) 0.052(3) 0.040(2) -0.013(2) 0.0065(19) -0.023(2)
C36 0.043(3) 0.056(3) 0.074(4) -0.029(3) 0.006(2) -0.024(2)
C37 0.051(3) 0.050(3) 0.088(4) -0.023(3) 0.010(3) -0.020(3)
C38 0.044(3) 0.044(3) 0.060(3) 0.001(2) 0.000(2) -0.014(2)
C39 0.039(2) 0.042(3) 0.039(2) 0.0053(19) 0.0037(18) -0.015(2)
C40 0.038(3) 0.062(3) 0.051(3) 0.001(2) -0.007(2) -0.013(2)
C41 0.044(3) 0.073(4) 0.052(3) -0.020(3) -0.004(2) -0.022(3)
C42 0.035(2) 0.065(3) 0.047(3) -0.019(2) 0.0040(19) -0.023(2)
C43 0.071(4) 0.039(3) 0.186(9) 0.007(4) -0.016(5) 0.001(3)
C44 0.051(4) 0.065(4) 0.127(6) -0.017(4) 0.009(4) -0.008(3)
C45 0.087(4) 0.049(3) 0.037(3) 0.000(2) 0.005(2) -0.048(3)
C46 0.134(8) 0.098(7) 0.060(5) -0.007(5) 0.011(5) -0.093(7)
C47 0.109(8) 0.054(5) 0.096(7) 0.026(4) -0.002(5) -0.051(5)
C48 0.160(9) 0.085(6) 0.059(5) -0.020(4) 0.047(5) -0.102(7)
C46A 0.134(8) 0.098(7) 0.060(5) -0.007(5) 0.011(5) -0.093(7)
C47A 0.109(8) 0.054(5) 0.096(7) 0.026(4) -0.002(5) -0.051(5)
C48A 0.160(9) 0.085(6) 0.059(5) -0.020(4) 0.047(5) -0.102(7)
C49 0.043(3) 0.060(3) 0.035(2) -0.005(2) 0.0084(19) -0.031(2)
C50 0.077(4) 0.076(4) 0.052(3) -0.019(3) 0.024(3) -0.054(3)
C51 0.127(6) 0.191(8) 0.054(4) -0.021(4) 0.016(4) -0.136(6)
C52 0.040(2) 0.078(3) 0.028(2) -0.006(2) 0.0058(18) -0.036(2)
C53 0.057(3) 0.090(4) 0.072(4) -0.013(3) 0.021(3) -0.048(3)
C54 0.053(3) 0.108(5) 0.035(3) -0.013(3) 0.018(2) -0.049(3)
C55 0.042(3) 0.106(5) 0.050(3) -0.002(3) 0.005(2) -0.039(3)
C56 0.050(3) 0.056(3) 0.040(3) -0.010(2) 0.000(2) -0.023(2)
C57 0.053(3) 0.062(3) 0.035(3) -0.012(2) 0.002(2) -0.016(2)
C58 0.069(3) 0.060(3) 0.029(2) -0.007(2) 0.010(2) -0.034(3)
C59 0.073(4) 0.059(3) 0.043(3) 0.001(2) 0.018(3) -0.011(3)
C60 0.074(4) 0.087(5) 0.067(4) 0.008(3) 0.020(3) -0.015(4)
C61 0.062(4) 0.079(4) 0.076(4) 0.003(3) 0.003(3) -0.011(3)
C62 0.053(3) 0.062(3) 0.058(3) 0.019(3) 0.009(2) -0.007(3)
C63 0.073(4) 0.063(4) 0.058(3) 0.009(3) -0.001(3) -0.012(3)
C64 0.063(3) 0.078(4) 0.046(3) -0.010(3) 0.010(2) -0.034(3)
C65 0.072(3) 0.061(3) 0.039(3) -0.004(2) 0.004(2) -0.041(3)
C66 0.082(5) 0.138(7) 0.112(7) 0.043(5) -0.033(5) -0.031(5)
C67 0.070(5) 0.101(6) 0.120(7) 0.010(5) 0.018(4) 0.004(4)
C68 0.031(2) 0.066(3) 0.034(2) -0.003(2) 0.0015(17) -0.023(2)
C69 0.061(4) 0.103(6) 0.041(3) -0.011(4) 0.011(3) -0.058(5)
C70 0.035(4) 0.081(6) 0.122(8) 0.018(5) -0.027(4) -0.022(4)
C71 0.052(4) 0.136(7) 0.050(4) -0.038(4) 0.012(3) -0.059(4)
C69A 0.061(4) 0.103(6) 0.041(3) -0.011(4) 0.011(3) -0.058(5)
C70A 0.035(4) 0.081(6) 0.122(8) 0.018(5) -0.027(4) -0.022(4)
C71A 0.052(4) 0.136(7) 0.050(4) -0.038(4) 0.012(3) -0.059(4)
C72 0.048(3) 0.048(3) 0.040(3) -0.002(2) 0.000(2) -0.025(2)
C73 0.048(3) 0.065(3) 0.062(3) -0.024(3) 0.012(2) -0.033(3)
C74 0.108(5) 0.124(6) 0.088(5) -0.026(4) 0.024(4) -0.093(5)
N1G 0.290(15) 0.106(7) 0.205(12) -0.029(8) -0.069(10) -0.047(9)
C1G 0.174(11) 0.118(9) 0.178(12) -0.060(9) 0.028(9) -0.059(9)
C2G 0.174(11) 0.071(6) 0.264(16) -0.023(8) 0.056(10) -0.014(7)
N1H 0.129(6) 0.209(8) 0.099(5) -0.056(5) 0.023(4) -0.124(6)
C1H 0.057(3) 0.109(5) 0.048(3) -0.027(3) 0.006(2) -0.049(3)
C2H 0.053(3) 0.065(3) 0.035(2) -0.009(2) 0.005(2) -0.028(3)
N1I 0.300(17) 0.214(13) 0.220(15) -0.044(11) 0.115(13) -0.111(12)
C1I 0.134(9) 0.122(8) 0.214(15) -0.026(9) 0.029(9) -0.061(7)
C2I 0.31(2) 0.33(2) 0.129(12) -0.017(13) 0.125(14) 0.051(18)

loop_
_atom_type_symbol
_atom_type_description
_atom_type_scat_dispersion_real
_atom_type_scat_dispersion_imag
_atom_type_scat_source
C C 0.0033 0.0016 'International Tables Vol C Tables 4.2.6.8 and 6.1.1.4'
H H 0.0000 0.0000 'International Tables Vol C Tables 4.2.6.8 and 6.1.1.4'
N N 0.0061 0.0033 'International Tables Vol C Tables 4.2.6.8 and 6.1.1.4'
O O 0.0106 0.0060 'International Tables Vol C Tables 4.2.6.8 and 6.1.1.4'
S S 0.1246 0.1234 'International Tables Vol C Tables 4.2.6.8 and 6.1.1.4'

loop_
_geom_angle_atom_site_label_1
_geom_angle_atom_site_label_2
_geom_angle_atom_site_label_3
_geom_angle
_geom_angle_site_symmetry_1
_geom_angle_site_symmetry_3
_geom_angle_publ_flag
O3 S1 O2 118.51(19) . . ?
O3 S1 O1 109.71(15) . . ?
O2 S1 O1 103.66(16) . . ?
O3 S1 C33 111.52(19) . . ?
O2 S1 C33 107.0(2) . . ?
O1 S1 C33 105.37(16) . . ?
O6 S2 O7 118.9(2) . . ?
O6 S2 O5 109.66(16) . . ?
O7 S2 O5 103.16(17) . . ?
O6 S2 C56 114.0(2) . . ?
O7 S2 C56 106.1(2) . . ?
O5 S2 C56 103.38(18) . . ?
C1 O1 S1 119.0(2) . . ?
C8 O4 C49 112.2(3) . . ?
C15 O5 S2 117.4(2) . . ?
C22 O8 C72 112.5(3) . . ?
C38 N1 C43 115.4(5) . . ?
C38 N1 C44 114.1(4) . . ?
C43 N1 C44 110.4(5) . . ?
C61 N2 C67 114.9(6) . . ?
C61 N2 C66 112.6(6) . . ?
C67 N2 C66 111.6(6) . . ?
C6 C1 C2 121.9(4) . . ?
C6 C1 O1 118.6(3) . . ?
C2 C1 O1 119.5(3) . . ?
C3 C2 C1 117.2(4) . . ?
C3 C2 C28 119.7(3) . . ?
C1 C2 C28 123.1(3) . . ?
C4 C3 C2 122.9(4) . . ?
C4 C3 H3 118.6 . . ?
C2 C3 H3 118.6 . . ?
C3 C4 C5 116.9(4) . . ?
C3 C4 C29 121.9(4) . . ?
C5 C4 C29 121.1(4) . . ?
C6 C5 C4 122.6(4) . . ?
C6 C5 H5 118.7 . . ?
C4 C5 H5 118.7 . . ?
C5 C6 C1 117.8(3) . . ?
C5 C6 C7 119.3(4) . . ?
C1 C6 C7 122.8(4) . . ?
C9 C7 C6 110.0(3) . . ?
C9 C7 H7A 109.6 . . ?
C6 C7 H7A 109.7 . . ?
C9 C7 H7B 109.7 . . ?
C6 C7 H7B 109.7 . . ?
H7A C7 H7B 108.2 . . ?
O4 C8 C9 119.3(3) . . ?
O4 C8 C13 119.4(3) . . ?
C9 C8 C13 121.2(3) . . ?
C8 C9 C10 118.0(4) . . ?
C8 C9 C7 121.1(3) . . ?
C10 C9 C7 120.7(4) . . ?
C11 C10 C9 122.8(4) . . ?
C11 C10 H10 118.6 . . ?
C9 C10 H10 118.6 . . ?
C10 C11 C12 117.3(4) . . ?
C10 C11 C45 121.7(4) . . ?
C12 C11 C45 121.1(4) . . ?
C13 C12 C11 122.0(4) . . ?
C13 C12 H12 119.0 . . ?
C11 C12 H12 119.0 . . ?
C12 C13 C8 118.6(4) . . ?
C12 C13 C14 120.3(3) . . ?
C8 C13 C14 121.0(3) . . ?
C16 C14 C13 110.4(3) . . ?
C16 C14 H14A 109.6 . . ?
C13 C14 H14A 109.6 . . ?
C16 C14 H14B 109.6 . . ?
C13 C14 H14B 109.6 . . ?
H14A C14 H14B 108.1 . . ?
C16 C15 C20 122.3(3) . . ?
C16 C15 O5 119.1(3) . . ?
C20 C15 O5 118.6(3) . . ?
C17 C16 C15 116.9(4) . . ?
C17 C16 C14 119.8(3) . . ?
C15 C16 C14 123.2(3) . . ?
C16 C17 C18 122.9(4) . . ?
C16 C17 H17 118.5 . . ?
C18 C17 H17 118.5 . . ?
C19 C18 C17 116.9(4) . . ?
C19 C18 C52 123.2(4) . . ?
C17 C18 C52 119.9(4) . . ?
C18 C19 C20 122.7(4) . . ?
C18 C19 H19 118.7 . . ?
C20 C19 H19 118.7 . . ?
C19 C20 C15 117.3(4) . . ?
C19 C20 C21 119.3(3) . . ?
C15 C20 C21 123.4(3) . . ?
C20 C21 C23 110.2(3) . . ?
C20 C21 H21A 109.6 . . ?
C23 C21 H21A 109.6 . . ?
C20 C21 H21B 109.6 . . ?
C23 C21 H21B 109.6 . . ?
H21A C21 H21B 108.1 . . ?
O8 C22 C27 119.7(3) . . ?
O8 C22 C23 119.3(3) . . ?
C27 C22 C23 120.9(3) . . ?
C24 C23 C22 118.6(4) . . ?
C24 C23 C21 120.7(3) . . ?
C22 C23 C21 120.8(3) . . ?
C23 C24 C25 122.6(4) . . ?
C23 C24 H24 118.7 . . ?
C25 C24 H24 118.7 . . ?
C26 C25 C24 117.0(4) . . ?
C26 C25 C68 122.5(4) . . ?
C24 C25 C68 120.5(3) . . ?
C25 C26 C27 122.5(4) . . ?
C25 C26 H26 118.7 . . ?
C27 C26 H26 118.8 . . ?
C22 C27 C26 118.4(3) . . ?
C22 C27 C28 121.1(3) . . ?
C26 C27 C28 120.4(3) . . ?
C2 C28 C27 110.1(3) . . ?
C2 C28 H28A 109.6 . . ?
C27 C28 H28A 109.6 . . ?
C2 C28 H28B 109.6 . . ?
C27 C28 H28B 109.6 . . ?
H28A C28 H28B 108.2 . . ?
C30 C29 C31 108.5(6) . . ?
C30 C29 C32 107.9(5) . . ?
C31 C29 C32 108.9(6) . . ?
C30 C29 C4 112.6(4) . . ?
C31 C29 C4 107.9(4) . . ?
C32 C29 C4 111.0(4) . . ?
C29 C30 H30A 109.5 . . ?
C29 C30 H30B 109.5 . . ?
H30A C30 H30B 109.5 . . ?
C29 C30 H30C 109.5 . . ?
H30A C30 H30C 109.5 . . ?
H30B C30 H30C 109.5 . . ?
C29 C31 H31A 109.5 . . ?
C29 C31 H31B 109.5 . . ?
H31A C31 H31B 109.5 . . ?
C29 C31 H31C 109.5 . . ?
H31A C31 H31C 109.5 . . ?
H31B C31 H31C 109.5 . . ?
C29 C32 H32A 109.5 . . ?
C29 C32 H32B 109.5 . . ?
H32A C32 H32B 109.5 . . ?
C29 C32 H32C 109.5 . . ?
H32A C32 H32C 109.5 . . ?
H32B C32 H32C 109.5 . . ?
C42 C33 C34 121.6(4) . . ?
C42 C33 S1 115.8(4) . . ?
C34 C33 S1 122.7(3) . . ?
C33 C34 C39 118.0(4) . . ?
C33 C34 C35 124.6(4) . . ?
C39 C34 C35 117.3(4) . . ?
C36 C35 C34 119.8(4) . . ?
C36 C35 H35 120.1 . . ?
C34 C35 H35 120.1 . . ?
C35 C36 C37 121.9(5) . . ?
C35 C36 H36 119.0 . . ?
C37 C36 H36 119.0 . . ?
C38 C37 C36 120.7(5) . . ?
C38 C37 H37 119.6 . . ?
C36 C37 H37 119.6 . . ?
C37 C38 C39 118.7(4) . . ?
C37 C38 N1 123.1(5) . . ?
C39 C38 N1 118.2(4) . . ?
C38 C39 C34 121.3(4) . . ?
C38 C39 C40 120.7(4) . . ?
C34 C39 C40 118.0(4) . . ?
C41 C40 C39 121.6(4) . . ?
C41 C40 H40 119.2 . . ?
C39 C40 H40 119.2 . . ?
C40 C41 C42 120.3(5) . . ?
C40 C41 H41 119.8 . . ?
C42 C41 H41 119.8 . . ?
C33 C42 C41 120.4(5) . . ?
C33 C42 H42 119.8 . . ?
C41 C42 H42 119.8 . . ?
N1 C43 H43A 109.5 . . ?
N1 C43 H43B 109.5 . . ?
H43A C43 H43B 109.5 . . ?
N1 C43 H43C 109.4 . . ?
H43A C43 H43C 109.5 . . ?
H43B C43 H43C 109.5 . . ?
N1 C44 H44A 109.5 . . ?
N1 C44 H44B 109.4 . . ?
H44A C44 H44B 109.5 . . ?
N1 C44 H44C 109.5 . . ?
H44A C44 H44C 109.5 . . ?
H44B C44 H44C 109.5 . . ?
C48A C45 C46 59.9(9) . . ?
C48A C45 C11 108.8(7) . . ?
C46 C45 C11 109.4(4) . . ?
C48A C45 C48 51.7(8) . . ?
C46 C45 C48 107.6(6) . . ?
C11 C45 C48 111.9(4) . . ?
C48A C45 C47 143.3(8) . . ?
C46 C45 C47 112.0(6) . . ?
C11 C45 C47 107.5(4) . . ?
C48 C45 C47 108.5(6) . . ?
C48A C45 C47A 112.3(13) . . ?
C46 C45 C47A 140.8(9) . . ?
C11 C45 C47A 109.3(8) . . ?
C48 C45 C47A 62.8(11) . . ?
C47 C45 C47A 48.7(11) . . ?
C48A C45 C46A 109.4(12) . . ?
C46 C45 C46A 53.1(10) . . ?
C11 C45 C46A 111.6(8) . . ?
C48 C45 C46A 136.3(8) . . ?
C47 C45 C46A 60.9(11) . . ?
C47A C45 C46A 105.5(14) . . ?
C45 C46 H46A 109.5 . . ?
C45 C46 H46B 109.5 . . ?
C45 C46 H46C 109.5 . . ?
C45 C47 H47A 109.5 . . ?
C45 C47 H47B 109.5 . . ?
C45 C47 H47C 109.5 . . ?
C45 C48 H48A 109.5 . . ?
C45 C48 H48B 109.5 . . ?
C45 C48 H48C 109.5 . . ?
C45 C46A H46D 109.5 . . ?
C45 C46A H46E 109.4 . . ?
H46D C46A H46E 109.5 . . ?
C45 C46A H46F 109.5 . . ?
H46D C46A H46F 109.5 . . ?
H46E C46A H46F 109.5 . . ?
C45 C47A H47D 109.4 . . ?
C45 C47A H47E 109.5 . . ?
H47D C47A H47E 109.5 . . ?
C45 C47A H47F 109.4 . . ?
H47D C47A H47F 109.5 . . ?
H47E C47A H47F 109.5 . . ?
C45 C48A H48D 109.5 . . ?
C45 C48A H48E 109.5 . . ?
H48D C48A H48E 109.5 . . ?
C45 C48A H48F 109.4 . . ?
H48D C48A H48F 109.5 . . ?
H48E C48A H48F 109.5 . . ?
O4 C49 C50 110.2(4) . . ?
O4 C49 H49A 109.6 . . ?
C50 C49 H49A 109.6 . . ?
O4 C49 H49B 109.6 . . ?
C50 C49 H49B 109.6 . . ?
H49A C49 H49B 108.1 . . ?
C49 C50 C51 110.9(5) . . ?
C49 C50 H50A 109.5 . . ?
C51 C50 H50A 109.5 . . ?
C49 C50 H50B 109.5 . . ?
C51 C50 H50B 109.5 . . ?
H50A C50 H50B 108.0 . . ?
C50 C51 H51A 109.5 . . ?
C50 C51 H51B 109.4 . . ?
H51A C51 H51B 109.5 . . ?
C50 C51 H51C 109.5 . . ?
H51A C51 H51C 109.5 . . ?
H51B C51 H51C 109.5 . . ?
C53 C52 C55 109.9(4) . . ?
C53 C52 C54 109.4(4) . . ?
C55 C52 C54 107.7(4) . . ?
C53 C52 C18 109.5(4) . . ?
C55 C52 C18 111.4(4) . . ?
C54 C52 C18 108.9(4) . . ?
C52 C53 H53A 109.5 . . ?
C52 C53 H53B 109.5 . . ?
H53A C53 H53B 109.5 . . ?
C52 C53 H53C 109.5 . . ?
H53A C53 H53C 109.5 . . ?
H53B C53 H53C 109.5 . . ?
C52 C54 H54A 109.5 . . ?
C52 C54 H54B 109.5 . . ?
H54A C54 H54B 109.5 . . ?
C52 C54 H54C 109.5 . . ?
H54A C54 H54C 109.5 . . ?
H54B C54 H54C 109.5 . . ?
C52 C55 H55A 109.5 . . ?
C52 C55 H55B 109.5 . . ?
H55A C55 H55B 109.5 . . ?
C52 C55 H55C 109.5 . . ?
H55A C55 H55C 109.5 . . ?
H55B C55 H55C 109.5 . . ?
C65 C56 C57 121.3(5) . . ?
C65 C56 S2 116.3(4) . . ?
C57 C56 S2 122.4(4) . . ?
C56 C57 C62 117.8(5) . . ?
C56 C57 C58 124.5(5) . . ?
C62 C57 C58 117.7(4) . . ?
C59 C58 C57 118.6(5) . . ?
C59 C58 H58 120.7 . . ?
C57 C58 H58 120.7 . . ?
C58 C59 C60 123.2(5) . . ?
C58 C59 H59 118.4 . . ?
C60 C59 H59 118.4 . . ?
C61 C60 C59 119.9(6) . . ?
C61 C60 H60 120.0 . . ?
C59 C60 H60 120.0 . . ?
C60 C61 C62 120.3(6) . . ?
C60 C61 N2 122.6(6) . . ?
C62 C61 N2 117.0(5) . . ?
C63 C62 C61 122.6(5) . . ?
C63 C62 C57 117.8(5) . . ?
C61 C62 C57 119.4(5) . . ?
C64 C63 C62 123.1(5) . . ?
C64 C63 H63 118.4 . . ?
C62 C63 H63 118.4 . . ?
C63 C64 C65 117.8(5) . . ?
C63 C64 H64 121.1 . . ?
C65 C64 H64 121.1 . . ?
C56 C65 C64 122.0(5) . . ?
C56 C65 H65 119.0 . . ?
C64 C65 H65 119.0 . . ?
N2 C66 H66A 109.5 . . ?
N2 C66 H66B 109.5 . . ?
H66A C66 H66B 109.5 . . ?
N2 C66 H66C 109.4 . . ?
H66A C66 H66C 109.5 . . ?
H66B C66 H66C 109.5 . . ?
N2 C67 H67A 109.4 . . ?
N2 C67 H67B 109.5 . . ?
H67A C67 H67B 109.5 . . ?
N2 C67 H67C 109.6 . . ?
H67A C67 H67C 109.5 . . ?
H67B C67 H67C 109.5 . . ?
C69 C68 C70 110.0(5) . . ?
C69 C68 C71 107.6(5) . . ?
C70 C68 C71 108.6(6) . . ?
C69 C68 C70A 137.4(16) . . ?
C71 C68 C70A 73(2) . . ?
C69 C68 C71A 76.4(15) . . ?
C70 C68 C71A 138.6(15) . . ?
C70A C68 C71A 108(2) . . ?
C70 C68 C69A 74.2(17) . . ?
C71 C68 C69A 132.7(14) . . ?
C70A C68 C69A 110(2) . . ?
C71A C68 C69A 112(2) . . ?
C69 C68 C25 110.5(4) . . ?
C70 C68 C25 108.6(4) . . ?
C71 C68 C25 111.6(4) . . ?
C70A C68 C25 108.4(15) . . ?
C71A C68 C25 106.7(13) . . ?
C69A C68 C25 111.7(13) . . ?
C68 C69 H69A 109.4 . . ?
C68 C69 H69B 109.5 . . ?
C68 C69 H69C 109.5 . . ?
C68 C70 H70A 109.5 . . ?
C68 C70 H70B 109.5 . . ?
C68 C70 H70C 109.5 . . ?
C68 C71 H71A 109.5 . . ?
C68 C71 H71B 109.4 . . ?
C68 C71 H71C 109.5 . . ?
C68 C69A H69D 109.5 . . ?
C68 C69A H69E 109.5 . . ?
H69D C69A H69E 109.5 . . ?
C68 C69A H69F 109.4 . . ?
H69D C69A H69F 109.5 . . ?
H69E C69A H69F 109.5 . . ?
C68 C70A H70D 109.4 . . ?
C68 C70A H70E 109.3 . . ?
H70D C70A H70E 109.5 . . ?
C68 C70A H70F 109.7 . . ?
H70D C70A H70F 109.5 . . ?
H70E C70A H70F 109.5 . . ?
C68 C71A H71D 109.5 . . ?
C68 C71A H71E 109.5 . . ?
H71D C71A H71E 109.5 . . ?
C68 C71A H71F 109.5 . . ?
H71D C71A H71F 109.5 . . ?
H71E C71A H71F 109.5 . . ?
O8 C72 C73 110.2(4) . . ?
O8 C72 H72A 109.6 . . ?
C73 C72 H72A 109.6 . . ?
O8 C72 H72B 109.6 . . ?
C73 C72 H72B 109.6 . . ?
H72A C72 H72B 108.1 . . ?
C72 C73 C74 111.5(5) . . ?
C72 C73 H73A 109.3 . . ?
C74 C73 H73A 109.3 . . ?
C72 C73 H73B 109.3 . . ?
C74 C73 H73B 109.3 . . ?
H73A C73 H73B 108.0 . . ?
C73 C74 H74A 109.5 . . ?
C73 C74 H74B 109.5 . . ?
H74A C74 H74B 109.5 . . ?
C73 C74 H74C 109.5 . . ?
H74A C74 H74C 109.5 . . ?
H74B C74 H74C 109.5 . . ?
N1G C1G C2G 177.3(13) . . ?
C1G C2G H2G1 109.5 . . ?
C1G C2G H2G2 109.5 . . ?
H2G1 C2G H2G2 109.5 . . ?
C1G C2G H2G3 109.4 . . ?
H2G1 C2G H2G3 109.5 . . ?
H2G2 C2G H2G3 109.5 . . ?
N1H C1H C2H 179.1(7) . . ?
C1H C2H H2H1 109.5 . . ?
C1H C2H H2H2 109.5 . . ?
H2H1 C2H H2H2 109.5 . . ?
C1H C2H H2H3 109.5 . . ?
H2H1 C2H H2H3 109.5 . . ?
H2H2 C2H H2H3 109.5 . . ?
N1I C1I C2I 166.2(17) . . ?
C1I C2I H2I1 110.0 . . ?
C1I C2I H2I2 110.0 . . ?
H2I1 C2I H2I2 109.0 . . ?
C1I C2I H2I3 110.0 . . ?
H2I1 C2I H2I3 109.0 . . ?
H2I2 C2I H2I3 109.0 . . ?

loop_
_geom_bond_atom_site_label_1
_geom_bond_atom_site_label_2
_geom_bond_distance
_geom_bond_site_symmetry_2
_geom_bond_publ_flag
S1 O3 1.417(3) . ?
S1 O2 1.436(3) . ?
S1 O1 1.603(3) . ?
S1 C33 1.765(4) . ?
S2 O6 1.411(3) . ?
S2 O7 1.425(3) . ?
S2 O5 1.598(3) . ?
S2 C56 1.780(5) . ?
O1 C1 1.420(4) . ?
O4 C8 1.384(4) . ?
O4 C49 1.437(5) . ?
O5 C15 1.424(4) . ?
O8 C22 1.391(4) . ?
O8 C72 1.444(5) . ?
N1 C38 1.434(6) . ?
N1 C43 1.443(8) . ?
N1 C44 1.466(8) . ?
N2 C61 1.448(8) . ?
N2 C67 1.475(9) . ?
N2 C66 1.566(10) . ?
C1 C6 1.394(5) . ?
C1 C2 1.397(5) . ?
C2 C3 1.394(6) . ?
C2 C28 1.518(5) . ?
C3 C4 1.393(6) . ?
C3 H3 0.9500 . ?
C4 C5 1.396(6) . ?
C4 C29 1.535(6) . ?
C5 C6 1.387(6) . ?
C5 H5 0.9500 . ?
C6 C7 1.528(5) . ?
C7 C9 1.528(5) . ?
C7 H7A 0.9900 . ?
C7 H7B 0.9900 . ?
C8 C9 1.392(5) . ?
C8 C13 1.400(5) . ?
C9 C10 1.393(5) . ?
C10 C11 1.393(6) . ?
C10 H10 0.9500 . ?
C11 C12 1.396(6) . ?
C11 C45 1.535(6) . ?
C12 C13 1.394(5) . ?
C12 H12 0.9500 . ?
C13 C14 1.519(6) . ?
C14 C16 1.516(5) . ?
C14 H14A 0.9900 . ?
C14 H14B 0.9900 . ?
C15 C16 1.395(5) . ?
C15 C20 1.397(5) . ?
C16 C17 1.391(5) . ?
C17 C18 1.401(6) . ?
C17 H17 0.9500 . ?
C18 C19 1.386(6) . ?
C18 C52 1.534(6) . ?
C19 C20 1.394(6) . ?
C19 H19 0.9500 . ?
C20 C21 1.522(5) . ?
C21 C23 1.525(5) . ?
C21 H21A 0.9900 . ?
C21 H21B 0.9900 . ?
C22 C27 1.392(5) . ?
C22 C23 1.397(5) . ?
C23 C24 1.383(5) . ?
C24 C25 1.398(6) . ?
C24 H24 0.9500 . ?
C25 C26 1.388(5) . ?
C25 C68 1.546(6) . ?
C26 C27 1.398(5) . ?
C26 H26 0.9500 . ?
C27 C28 1.525(5) . ?
C28 H28A 0.9900 . ?
C28 H28B 0.9900 . ?
C29 C30 1.518(8) . ?
C29 C31 1.522(9) . ?
C29 C32 1.533(7) . ?
C30 H30A 0.9800 . ?
C30 H30B 0.9800 . ?
C30 H30C 0.9800 . ?
C31 H31A 0.9800 . ?
C31 H31B 0.9800 . ?
C31 H31C 0.9800 . ?
C32 H32A 0.9800 . ?
C32 H32B 0.9800 . ?
C32 H32C 0.9800 . ?
C33 C42 1.380(6) . ?
C33 C34 1.412(6) . ?
C34 C39 1.436(6) . ?
C34 C35 1.439(6) . ?
C35 C36 1.349(6) . ?
C35 H35 0.9500 . ?
C36 C37 1.417(7) . ?
C36 H36 0.9500 . ?
C37 C38 1.371(7) . ?
C37 H37 0.9500 . ?
C38 C39 1.407(7) . ?
C39 C40 1.447(7) . ?
C40 C41 1.343(7) . ?
C40 H40 0.9500 . ?
C41 C42 1.403(7) . ?
C41 H41 0.9500 . ?
C42 H42 0.9500 . ?
C43 H43A 0.9800 . ?
C43 H43B 0.9800 . ?
C43 H43C 0.9800 . ?
C44 H44A 0.9800 . ?
C44 H44B 0.9800 . ?
C44 H44C 0.9800 . ?
C45 C48A 1.530(10) . ?
C45 C46 1.533(7) . ?
C45 C48 1.536(7) . ?
C45 C47 1.536(7) . ?
C45 C47A 1.539(10) . ?
C45 C46A 1.550(10) . ?
C46 H46A 0.9800 . ?
C46 H46B 0.9800 . ?
C46 H46C 0.9800 . ?
C47 H47A 0.9800 . ?
C47 H47B 0.9800 . ?
C47 H47C 0.9800 . ?
C48 H48A 0.9800 . ?
C48 H48B 0.9800 . ?
C48 H48C 0.9800 . ?
C46A H46D 0.9800 . ?
C46A H46E 0.9800 . ?
C46A H46F 0.9800 . ?
C47A H47D 0.9800 . ?
C47A H47E 0.9800 . ?
C47A H47F 0.9800 . ?
C48A H48D 0.9800 . ?
C48A H48E 0.9800 . ?
C48A H48F 0.9800 . ?
C49 C50 1.484(7) . ?
C49 H49A 0.9900 . ?
C49 H49B 0.9900 . ?
C50 C51 1.510(8) . ?
C50 H50A 0.9900 . ?
C50 H50B 0.9900 . ?
C51 H51A 0.9800 . ?
C51 H51B 0.9800 . ?
C51 H51C 0.9800 . ?
C52 C53 1.516(8) . ?
C52 C55 1.530(7) . ?
C52 C54 1.534(6) . ?
C53 H53A 0.9800 . ?
C53 H53B 0.9800 . ?
C53 H53C 0.9800 . ?
C54 H54A 0.9800 . ?
C54 H54B 0.9800 . ?
C54 H54C 0.9800 . ?
C55 H55A 0.9800 . ?
C55 H55B 0.9800 . ?
C55 H55C 0.9800 . ?
C56 C65 1.382(7) . ?
C56 C57 1.398(7) . ?
C57 C62 1.436(7) . ?
C57 C58 1.446(7) . ?
C58 C59 1.367(7) . ?
C58 H58 0.9500 . ?
C59 C60 1.393(8) . ?
C59 H59 0.9500 . ?
C60 C61 1.350(9) . ?
C60 H60 0.9500 . ?
C61 C62 1.430(8) . ?
C62 C63 1.427(8) . ?
C63 C64 1.361(8) . ?
C63 H63 0.9500 . ?
C64 C65 1.385(8) . ?
C64 H64 0.9500 . ?
C65 H65 0.9500 . ?
C66 H66A 0.9800 . ?
C66 H66B 0.9800 . ?
C66 H66C 0.9800 . ?
C67 H67A 0.9800 . ?
C67 H67B 0.9800 . ?
C67 H67C 0.9800 . ?
C68 C69 1.520(6) . ?
C68 C70 1.536(7) . ?
C68 C71 1.536(6) . ?
C68 C70A 1.537(10) . ?
C68 C71A 1.539(10) . ?
C68 C69A 1.544(10) . ?
C69 H69A 0.9800 . ?
C69 H69B 0.9800 . ?
C69 H69C 0.9800 . ?
C70 H70A 0.9800 . ?
C70 H70B 0.9800 . ?
C70 H70C 0.9800 . ?
C71 H71A 0.9800 . ?
C71 H71B 0.9800 . ?
C71 H71C 0.9800 . ?
C69A H69D 0.9800 . ?
C69A H69E 0.9800 . ?
C69A H69F 0.9800 . ?
C70A H70D 0.9800 . ?
C70A H70E 0.9800 . ?
C70A H70F 0.9800 . ?
C71A H71D 0.9801 . ?
C71A H71E 0.9801 . ?
C71A H71F 0.9700 . ?
C72 C73 1.489(6) . ?
C72 H72A 0.9900 . ?
C72 H72B 0.9900 . ?
C73 C74 1.515(8) . ?
C73 H73A 0.9900 . ?
C73 H73B 0.9900 . ?
C74 H74A 0.9800 . ?
C74 H74B 0.9800 . ?
C74 H74C 0.9800 . ?
N1G C1G 1.200(15) . ?
C1G C2G 1.500(17) . ?
C2G H2G1 0.9800 . ?
C2G H2G2 0.9800 . ?
C2G H2G3 0.9800 . ?
N1H C1H 1.145(8) . ?
C1H C2H 1.421(7) . ?
C2H H2H1 0.9800 . ?
C2H H2H2 0.9800 . ?
C2H H2H3 0.9800 . ?
N1I C1I 1.212(17) . ?
C1I C2I 1.441(17) . ?
C2I H2I1 0.9800 . ?
C2I H2I2 0.9800 . ?
C2I H2I3 0.9800 . ?

loop_
_geom_hbond_atom_site_label_D
_geom_hbond_atom_site_label_H
_geom_hbond_atom_site_label_A
_geom_hbond_distance_DH
_geom_hbond_distance_HA
_geom_hbond_distance_DA
_geom_hbond_angle_DHA
_geom_hbond_site_symmetry_A
C41 H41 N1H 0.95 2.56 3.504(8) 174.1 1_655
C73 H73A O2 0.99 2.39 3.369(6) 168.1 1
C3 H3 O3 0.95 2.48 3.344(6) 150.6 2_775
C35 H35 O3 0.95 2.35 2.995(6) 124.3 1
C17 H17 O6 0.95 2.61 3.500(6) 157.0 2_776
C58 H58 O6 0.95 2.30 2.987(6) 128.1 1
C50 H50A O7 0.99 2.53 3.513(7) 175.4 1
C65 H65 O7 0.95 2.37 2.810(6) 107.6 1

loop_
_geom_torsion_atom_site_label_1
_geom_torsion_atom_site_label_2
_geom_torsion_atom_site_label_3
_geom_torsion_atom_site_label_4
_geom_torsion
_geom_torsion_site_symmetry_1
_geom_torsion_site_symmetry_2
_geom_torsion_site_symmetry_3
_geom_torsion_site_symmetry_4
_geom_torsion_publ_flag
O3 S1 O1 C1 33.3(3) . . . . ?
O2 S1 O1 C1 160.9(3) . . . . ?
C33 S1 O1 C1 -86.8(3) . . . . ?
O6 S2 O5 C15 43.0(3) . . . . ?
O7 S2 O5 C15 170.7(3) . . . . ?
C56 S2 O5 C15 -78.9(3) . . . . ?
S1 O1 C1 C6 101.4(3) . . . . ?
S1 O1 C1 C2 -79.2(4) . . . . ?
C6 C1 C2 C3 -9.0(5) . . . . ?
O1 C1 C2 C3 171.6(3) . . . . ?
C6 C1 C2 C28 168.0(3) . . . . ?
O1 C1 C2 C28 -11.4(5) . . . . ?
C1 C2 C3 C4 2.9(6) . . . . ?
C28 C2 C3 C4 -174.3(3) . . . . ?
C2 C3 C4 C5 3.7(6) . . . . ?
C2 C3 C4 C29 -173.7(4) . . . . ?
C3 C4 C5 C6 -4.6(6) . . . . ?
C29 C4 C5 C6 172.8(4) . . . . ?
C4 C5 C6 C1 -1.2(6) . . . . ?
C4 C5 C6 C7 176.8(4) . . . . ?
C2 C1 C6 C5 8.2(5) . . . . ?
O1 C1 C6 C5 -172.4(3) . . . . ?
C2 C1 C6 C7 -169.6(3) . . . . ?
O1 C1 C6 C7 9.7(5) . . . . ?
C5 C6 C7 C9 -77.3(5) . . . . ?
C1 C6 C7 C9 100.5(4) . . . . ?
C49 O4 C8 C9 -90.1(4) . . . . ?
C49 O4 C8 C13 92.0(4) . . . . ?
O4 C8 C9 C10 -178.7(3) . . . . ?
C13 C8 C9 C10 -0.9(5) . . . . ?
O4 C8 C9 C7 -2.3(5) . . . . ?
C13 C8 C9 C7 175.5(3) . . . . ?
C6 C7 C9 C8 -90.0(4) . . . . ?
C6 C7 C9 C10 86.3(4) . . . . ?
C8 C9 C10 C11 -0.1(6) . . . . ?
C7 C9 C10 C11 -176.5(4) . . . . ?
C9 C10 C11 C12 0.8(6) . . . . ?
C9 C10 C11 C45 -178.9(4) . . . . ?
C10 C11 C12 C13 -0.5(6) . . . . ?
C45 C11 C12 C13 179.1(4) . . . . ?
C11 C12 C13 C8 -0.3(6) . . . . ?
C11 C12 C13 C14 176.4(4) . . . . ?
O4 C8 C13 C12 178.9(3) . . . . ?
C9 C8 C13 C12 1.1(5) . . . . ?
O4 C8 C13 C14 2.2(5) . . . . ?
C9 C8 C13 C14 -175.6(3) . . . . ?
C12 C13 C14 C16 -83.0(4) . . . . ?
C8 C13 C14 C16 93.7(4) . . . . ?
S2 O5 C15 C16 -81.5(4) . . . . ?
S2 O5 C15 C20 97.2(3) . . . . ?
C20 C15 C16 C17 -10.0(6) . . . . ?
O5 C15 C16 C17 168.7(3) . . . . ?
C20 C15 C16 C14 165.6(3) . . . . ?
O5 C15 C16 C14 -15.7(5) . . . . ?
C13 C14 C16 C17 73.9(4) . . . . ?
C13 C14 C16 C15 -101.5(4) . . . . ?
C15 C16 C17 C18 2.4(6) . . . . ?
C14 C16 C17 C18 -173.3(4) . . . . ?
C16 C17 C18 C19 5.4(6) . . . . ?
C16 C17 C18 C52 -174.8(4) . . . . ?
C17 C18 C19 C20 -6.3(6) . . . . ?
C52 C18 C19 C20 174.0(4) . . . . ?
C18 C19 C20 C15 -0.8(6) . . . . ?
C18 C19 C20 C21 178.0(4) . . . . ?
C16 C15 C20 C19 9.3(6) . . . . ?
O5 C15 C20 C19 -169.4(3) . . . . ?
C16 C15 C20 C21 -169.5(4) . . . . ?
O5 C15 C20 C21 11.8(5) . . . . ?
C19 C20 C21 C23 -77.5(4) . . . . ?
C15 C20 C21 C23 101.2(4) . . . . ?
C72 O8 C22 C27 91.1(4) . . . . ?
C72 O8 C22 C23 -90.7(4) . . . . ?
O8 C22 C23 C24 179.4(3) . . . . ?
C27 C22 C23 C24 -2.4(6) . . . . ?
O8 C22 C23 C21 -2.0(5) . . . . ?
C27 C22 C23 C21 176.1(3) . . . . ?
C20 C21 C23 C24 86.7(4) . . . . ?
C20 C21 C23 C22 -91.8(4) . . . . ?
C22 C23 C24 C25 0.5(6) . . . . ?
C21 C23 C24 C25 -178.1(4) . . . . ?
C23 C24 C25 C26 1.1(6) . . . . ?
C23 C24 C25 C68 -177.9(4) . . . . ?
C24 C25 C26 C27 -0.9(6) . . . . ?
C68 C25 C26 C27 178.1(4) . . . . ?
O8 C22 C27 C26 -179.2(3) . . . . ?
C23 C22 C27 C26 2.6(6) . . . . ?
O8 C22 C27 C28 5.3(5) . . . . ?
C23 C22 C27 C28 -172.9(3) . . . . ?
C25 C26 C27 C22 -0.9(6) . . . . ?
C25 C26 C27 C28 174.6(4) . . . . ?
C3 C2 C28 C27 74.4(4) . . . . ?
C1 C2 C28 C27 -102.6(4) . . . . ?
C22 C27 C28 C2 92.6(4) . . . . ?
C26 C27 C28 C2 -82.8(4) . . . . ?
C3 C4 C29 C30 -16.3(7) . . . . ?
C5 C4 C29 C30 166.5(5) . . . . ?
C3 C4 C29 C31 103.4(6) . . . . ?
C5 C4 C29 C31 -73.8(6) . . . . ?
C3 C4 C29 C32 -137.4(5) . . . . ?
C5 C4 C29 C32 45.4(6) . . . . ?
O3 S1 C33 C42 144.7(3) . . . . ?
O2 S1 C33 C42 13.6(4) . . . . ?
O1 S1 C33 C42 -96.3(3) . . . . ?
O3 S1 C33 C34 -35.2(4) . . . . ?
O2 S1 C33 C34 -166.3(3) . . . . ?
O1 S1 C33 C34 83.8(4) . . . . ?
C42 C33 C34 C39 -2.2(6) . . . . ?
S1 C33 C34 C39 177.6(3) . . . . ?
C42 C33 C34 C35 176.9(4) . . . . ?
S1 C33 C34 C35 -3.3(6) . . . . ?
C33 C34 C35 C36 -177.4(4) . . . . ?
C39 C34 C35 C36 1.8(6) . . . . ?
C34 C35 C36 C37 -2.7(8) . . . . ?
C35 C36 C37 C38 0.3(9) . . . . ?
C36 C37 C38 C39 3.0(8) . . . . ?
C36 C37 C38 N1 -176.8(5) . . . . ?
C43 N1 C38 C37 -24.5(8) . . . . ?
C44 N1 C38 C37 104.8(6) . . . . ?
C43 N1 C38 C39 155.7(6) . . . . ?
C44 N1 C38 C39 -75.0(6) . . . . ?
C37 C38 C39 C34 -3.9(7) . . . . ?
N1 C38 C39 C34 175.9(4) . . . . ?
C37 C38 C39 C40 173.6(5) . . . . ?
N1 C38 C39 C40 -6.6(7) . . . . ?
C33 C34 C39 C38 -179.3(4) . . . . ?
C35 C34 C39 C38 1.5(6) . . . . ?
C33 C34 C39 C40 3.1(6) . . . . ?
C35 C34 C39 C40 -176.1(4) . . . . ?
C38 C39 C40 C41 -178.7(5) . . . . ?
C34 C39 C40 C41 -1.1(7) . . . . ?
C39 C40 C41 C42 -1.9(8) . . . . ?
C34 C33 C42 C41 -0.8(7) . . . . ?
S1 C33 C42 C41 179.4(4) . . . . ?
C40 C41 C42 C33 2.9(8) . . . . ?
C10 C11 C45 C48A -114.4(9) . . . . ?
C12 C11 C45 C48A 66.0(10) . . . . ?
C10 C11 C45 C46 -50.6(7) . . . . ?
C12 C11 C45 C46 129.8(6) . . . . ?
C10 C11 C45 C48 -169.7(6) . . . . ?
C12 C11 C45 C48 10.7(7) . . . . ?
C10 C11 C45 C47 71.3(6) . . . . ?
C12 C11 C45 C47 -108.3(6) . . . . ?
C10 C11 C45 C47A 122.7(13) . . . . ?
C12 C11 C45 C47A -56.9(13) . . . . ?
C10 C11 C45 C46A 6.4(12) . . . . ?
C12 C11 C45 C46A -173.2(12) . . . . ?
C8 O4 C49 C50 -174.3(4) . . . . ?
O4 C49 C50 C51 179.7(4) . . . . ?
C19 C18 C52 C53 118.2(5) . . . . ?
C17 C18 C52 C53 -61.6(5) . . . . ?
C19 C18 C52 C55 -3.5(6) . . . . ?
C17 C18 C52 C55 176.7(4) . . . . ?
C19 C18 C52 C54 -122.2(5) . . . . ?
C17 C18 C52 C54 58.0(6) . . . . ?
O6 S2 C56 C65 147.6(4) . . . . ?
O7 S2 C56 C65 14.8(4) . . . . ?
O5 S2 C56 C65 -93.4(4) . . . . ?
O6 S2 C56 C57 -34.8(5) . . . . ?
O7 S2 C56 C57 -167.6(4) . . . . ?
O5 S2 C56 C57 84.2(4) . . . . ?
C65 C56 C57 C62 2.7(7) . . . . ?
S2 C56 C57 C62 -174.8(4) . . . . ?
C65 C56 C57 C58 -176.4(5) . . . . ?
S2 C56 C57 C58 6.2(7) . . . . ?
C56 C57 C58 C59 179.2(5) . . . . ?
C62 C57 C58 C59 0.1(7) . . . . ?
C57 C58 C59 C60 5.9(9) . . . . ?
C58 C59 C60 C61 -3.5(11) . . . . ?
C59 C60 C61 C62 -5.2(11) . . . . ?
C59 C60 C61 N2 178.4(7) . . . . ?
C67 N2 C61 C60 21.1(11) . . . . ?
C66 N2 C61 C60 -108.2(8) . . . . ?
C67 N2 C61 C62 -155.4(7) . . . . ?
C66 N2 C61 C62 75.3(8) . . . . ?
C60 C61 C62 C63 -174.8(7) . . . . ?
N2 C61 C62 C63 1.8(10) . . . . ?
C60 C61 C62 C57 11.1(10) . . . . ?
N2 C61 C62 C57 -172.4(6) . . . . ?
C56 C57 C62 C63 -1.9(8) . . . . ?
C58 C57 C62 C63 177.2(5) . . . . ?
C56 C57 C62 C61 172.6(6) . . . . ?
C58 C57 C62 C61 -8.3(8) . . . . ?
C61 C62 C63 C64 -175.8(6) . . . . ?
C57 C62 C63 C64 -1.5(10) . . . . ?
C62 C63 C64 C65 4.1(9) . . . . ?
C57 C56 C65 C64 -0.1(8) . . . . ?
S2 C56 C65 C64 177.5(4) . . . . ?
C63 C64 C65 C56 -3.3(8) . . . . ?
C26 C25 C68 C69 133.2(5) . . . . ?
C24 C25 C68 C69 -47.9(6) . . . . ?
C26 C25 C68 C70 -106.1(6) . . . . ?
C24 C25 C68 C70 72.9(6) . . . . ?
C26 C25 C68 C71 13.6(6) . . . . ?
C24 C25 C68 C71 -167.5(5) . . . . ?
C26 C25 C68 C70A -65(2) . . . . ?
C24 C25 C68 C70A 114(2) . . . . ?
C26 C25 C68 C71A 51.8(17) . . . . ?
C24 C25 C68 C71A -129.2(17) . . . . ?
C26 C25 C68 C69A 174.0(19) . . . . ?
C24 C25 C68 C69A -7(2) . . . . ?
C22 O8 C72 C73 179.0(4) . . . . ?
O8 C72 C73 C74 179.8(4) . . . . ?
